data_7717427
loop_
_publ_author_name
'Jenkins, David T.'
'Trodden, Elizabeth C.'
'Andresen, John M.'
'Mansell, Stephen M.'
'McIntosh, Ruaraidh D.'

_publ_section_title
;
 Switchable, chiral aluminium catalysts for ring opening polymerisations.
;
_journal_issue 45
_journal_name_full 'Dalton transactions (Cambridge, England : 2003)'
_journal_page_first 18089
_journal_page_last 18093
_journal_paper_doi 10.1039/d4dt02831g
_journal_volume 53
_journal_year 2024
_chemical_formula_moiety 'C32 H48 Al N O5, 0.5(O H2)'
_chemical_formula_sum 'C32 H49 Al N O5.5'
_chemical_formula_weight 562.70
_space_group_crystal_system orthorhombic
_space_group_IT_number 32
_space_group_name_Hall 'P 2 -2ab'
_space_group_name_H-M_alt 'P b a 2'
_atom_sites_solution_hydrogens mixed
_atom_sites_solution_primary dual
_audit_creation_date 2024-07-24
_audit_creation_method
;
Olex2 1.2
(compiled 2018.05.29 svn.r3508 for OlexSys, GUI svn.r5506)
;
_audit_update_record
;
2024-07-24 deposited with the CCDC.	2024-11-06 downloaded from the CCDC.
;
_cell_angle_alpha 90
_cell_angle_beta 90
_cell_angle_gamma 90
_cell_formula_units_Z 8
_cell_length_a 22.5149(4)
_cell_length_b 34.1550(5)
_cell_length_c 8.83250(10)
_cell_measurement_reflns_used 9258
_cell_measurement_temperature 100.0
_cell_measurement_theta_max 66.69
_cell_measurement_theta_min 3.93
_cell_volume 6792.16(17)
_computing_cell_refinement 'SAINT V8.40B (?, 2016)'
_computing_data_reduction 'SAINT V8.40B (?, 2016)'
_computing_molecular_graphics 'Olex2 (Dolomanov et al., 2009)'
_computing_publication_material 'Olex2 (Dolomanov et al., 2009)'
_computing_structure_refinement 'ShelXL (Sheldrick, 2015)'
_computing_structure_solution 'ShelXT (Sheldrick, 2015)'
_diffrn_ambient_temperature 100.0
_diffrn_measured_fraction_theta_full 0.999
_diffrn_measured_fraction_theta_max 0.998
_diffrn_measurement_device_type 'Bruker D8 Venture'
_diffrn_measurement_method '\f and \w scans'
_diffrn_radiation_type CuK\a
_diffrn_radiation_wavelength 1.54178
_diffrn_reflns_av_R_equivalents 0.0894
_diffrn_reflns_av_unetI/netI 0.0598
_diffrn_reflns_Laue_measured_fraction_full 0.999
_diffrn_reflns_Laue_measured_fraction_max 0.998
_diffrn_reflns_limit_h_max 27
_diffrn_reflns_limit_h_min -27
_diffrn_reflns_limit_k_max 41
_diffrn_reflns_limit_k_min -38
_diffrn_reflns_limit_l_max 10
_diffrn_reflns_limit_l_min -10
_diffrn_reflns_number 60639
_diffrn_reflns_point_group_measured_fraction_full 0.988
_diffrn_reflns_point_group_measured_fraction_max 0.979
_diffrn_reflns_theta_full 67.679
_diffrn_reflns_theta_max 72.187
_diffrn_reflns_theta_min 2.350
_exptl_absorpt_coefficient_mu 0.821
_exptl_absorpt_correction_T_max 0.7536
_exptl_absorpt_correction_T_min 0.4990
_exptl_absorpt_correction_type multi-scan
_exptl_absorpt_process_details
;
SADABS-2016/2 (Bruker,2016/2) was used for absorption correction.
wR2(int) was 0.1394 before and 0.0748 after correction.
The Ratio of minimum to maximum transmission is 0.6622.
The \l/2 correction factor is Not present.
;
_exptl_crystal_colour colourless
_exptl_crystal_colour_primary colourless
_exptl_crystal_density_diffrn 1.101
_exptl_crystal_description PLATE
_exptl_crystal_F_000 2440
_exptl_crystal_size_max 0.42
_exptl_crystal_size_mid 0.24
_exptl_crystal_size_min 0.08
_refine_diff_density_max 0.966
_refine_diff_density_min -0.398
_refine_diff_density_rms 0.120
_refine_ls_abs_structure_details
;
 Flack x determined using 4020 quotients [(I+)-(I-)]/[(I+)+(I-)]
 (Parsons, Flack and Wagner, Acta Cryst. B69 (2013) 249-259).
;
_refine_ls_abs_structure_Flack 0.02(7)
_refine_ls_extinction_method none
_refine_ls_goodness_of_fit_ref 1.216
_refine_ls_hydrogen_treatment constr
_refine_ls_matrix_type full
_refine_ls_number_parameters 760
_refine_ls_number_reflns 13113
_refine_ls_number_restraints 37
_refine_ls_restrained_S_all 1.234
_refine_ls_R_factor_all 0.1193
_refine_ls_R_factor_gt 0.1009
_refine_ls_shift/su_max 0.000
_refine_ls_shift/su_mean 0.000
_refine_ls_structure_factor_coef Fsqd
_refine_ls_weighting_details 'w=1/[\s^2^(Fo^2^)+(0.2000P)^2^] where P=(Fo^2^+2Fc^2^)/3'
_refine_ls_weighting_scheme calc
_refine_ls_wR_factor_gt 0.2738
_refine_ls_wR_factor_ref 0.2961
_reflns_Friedel_coverage 0.837
_reflns_Friedel_fraction_full 0.976
_reflns_Friedel_fraction_max 0.958
_reflns_number_gt 10698
_reflns_number_total 13113
_reflns_threshold_expression 'I > 2\s(I)'
_cod_data_source_file d4dt02831g2.cif
_cod_data_source_block 5
_cod_depositor_comments 'Adding full bibliography for 7717427--7717429.cif.'
_cod_original_formula_sum 'C32 H49 Al N O5.50'
_cod_database_code 7717427
_shelx_shelxl_version_number 2018/3
_shelx_space_group_comment
;
The symmetry employed for this shelxl refinement is uniquely defined
by the following loop, which should always be used as a source of
symmetry information in preference to the above space-group names.
They are only intended as comments.
;
_shelx_estimated_absorpt_t_max 0.937
_shelx_estimated_absorpt_t_min 0.724
_olex2_refinement_description
;
1. Fixed Uiso
 At 1.2 times of:
  All C(H) groups, All C(H,H) groups
 At 1.5 times of:
  All C(H,H,H) groups, All O(H,H) groups
2. Restrained distances
 C15-C16 \\sim C15-C17 \\sim C16-C17 \\sim C16A-C17A \\sim C16A-C15A \\sim
C17A-C15A
 with sigma of 0.04
 C14-C15 \\sim C14-C16 \\sim C14-C17 \\sim C14-C16A \\sim C14-C17A \\sim
C14-C15A \\sim C14-C8
 with sigma of 0.02
3. Uiso/Uaniso restraints and constraints
Uanis(C17A) = Uanis(C16)
Uanis(C15A) = Uanis(C17)
Uanis(C16A) = Uanis(C8)
4. Others
 Sof(C15A)=Sof(H15D)=Sof(H15E)=Sof(H15F)=Sof(C16A)=Sof(H16D)=Sof(H16E)=
 Sof(H16F)=Sof(C17A)=Sof(H17D)=Sof(H17E)=Sof(H17F)=1-FVAR(1)
 Sof(C15)=Sof(H15A)=Sof(H15B)=Sof(H15C)=Sof(C16)=Sof(H16A)=Sof(H16B)=Sof(H16C)=
 Sof(C17)=Sof(H17A)=Sof(H17B)=Sof(H17C)=FVAR(1)
 Fixed Sof: O7(0.5) O6(0.5)
5.a Rotating group:
 O4(H4A,H4B), O4'(H4'A,H4'B)
5.b Secondary CH2 refined with riding coordinates:
 C2(H2A,H2B), C3(H3A,H3B), C18(H18A,H18B), C2'(H2'A,H2'B), C3'(H3'A,H3'B),
 C18'(H18C,H18D)
5.c Aromatic/amide H refined with riding coordinates:
 C7(H7), C9(H9), C22(H22), C24(H24), C7'(H7'), C9'(H9'), C22'(H22'), C24'(H24')
5.d Idealised Me refined as rotating group:
 C11(H11A,H11B,H11C), C12(H12A,H12B,H12C), C13(H13A,H13B,H13C), C15(H15A,H15B,
 H15C), C16(H16A,H16B,H16C), C17(H17A,H17B,H17C), C26(H26A,H26B,H26C), C27(H27A,
 H27B,H27C), C28(H28A,H28B,H28C), C30(H30A,H30B,H30C), C31(H31A,H31B,H31C),
 C32(H32A,H32B,H32C), C15A(H15D,H15E,H15F), C16A(H16D,H16E,H16F), C17A(H17D,
 H17E,H17F), C11'(H11D,H11E,H11F), C12'(H12D,H12E,H12F), C13'(H13D,H13E,H13F),
 C15'(H15G,H15H,H15I), C16'(H16G,H16H,H16I), C17'(H17G,H17H,H17I), C26'(H26D,
 H26E,H26F), C27'(H27D,H27E,H27F), C28'(H28D,H28E,H28F), C30'(H30D,H30E,H30F),
 C31'(H31D,H31E,H31F), C32'(H32D,H32E,H32F)
;
_olex2_submission_special_instructions 'No special instructions were received'

loop_
_space_group_symop_operation_xyz
'x, y, z'
'-x, -y, z'
'x+1/2, -y+1/2, z'
'-x+1/2, y+1/2, z'

loop_
_atom_site_label
_atom_site_type_symbol
_atom_site_fract_x
_atom_site_fract_y
_atom_site_fract_z
_atom_site_U_iso_or_equiv
_atom_site_adp_type
_atom_site_occupancy
_atom_site_site_symmetry_order
_atom_site_calc_flag
_atom_site_refinement_flags_posn
_atom_site_refinement_flags_adp
_atom_site_refinement_flags_occupancy
_atom_site_disorder_assembly
_atom_site_disorder_group
Al1 Al 0.62427(7) 0.62108(5) 0.2447(2) 0.0328(4) Uani 1 1 d . . . . .
O1 O 0.5681(2) 0.60836(17) 0.1044(7) 0.0520(13) Uani 1 1 d . . . . .
N1 N 0.6698(2) 0.64070(13) 0.0515(5) 0.0266(9) Uani 1 1 d . . . . .
C1 C 0.5724(3) 0.6210(2) -0.0328(10) 0.0482(17) Uani 1 1 d . . . . .
O2 O 0.6258(2) 0.66814(13) 0.3229(5) 0.0389(10) Uani 1 1 d . . . . .
C2 C 0.6243(3) 0.6485(2) -0.0624(8) 0.0441(15) Uani 1 1 d . . . . .
H2A H 0.640488 0.643995 -0.165088 0.053 Uiso 1 1 calc R . . . .
H2B H 0.610940 0.676070 -0.055458 0.053 Uiso 1 1 calc R . . . .
O3 O 0.6797(2) 0.58619(15) 0.2876(5) 0.0428(10) Uani 1 1 d . . . . .
C3 C 0.7079(2) 0.67585(18) 0.0841(7) 0.0336(12) Uani 1 1 d . . . . .
H3A H 0.738215 0.668779 0.160511 0.040 Uiso 1 1 calc R . . . .
H3B H 0.728839 0.683754 -0.009590 0.040 Uiso 1 1 calc R . . . .
O4 O 0.5746(2) 0.59888(17) 0.3908(7) 0.0538(13) Uani 1 1 d . . . . .
H4A H 0.532902 0.601703 0.378087 0.081 Uiso 1 1 d GR . . . .
H4B H 0.580600 0.575384 0.462214 0.081 Uiso 1 1 d GR . . . .
C4 C 0.6721(3) 0.70951(18) 0.1412(7) 0.0334(12) Uani 1 1 d . . . . .
O5 O 0.5376(3) 0.6132(2) -0.1355(8) 0.0635(16) Uani 1 1 d . . . . .
C5 C 0.6338(3) 0.7042(2) 0.2658(7) 0.0375(13) Uani 1 1 d . . . . .
C6 C 0.6031(3) 0.73744(19) 0.3261(7) 0.0380(13) Uani 1 1 d . . . . .
C7 C 0.6122(3) 0.77337(18) 0.2561(7) 0.0364(12) Uani 1 1 d . . . . .
H7 H 0.592944 0.795647 0.297922 0.044 Uiso 1 1 calc R . . . .
C8 C 0.6478(3) 0.77884(18) 0.1279(8) 0.0395(13) Uani 1 1 d D . . . .
C9 C 0.6791(3) 0.74653(19) 0.0755(8) 0.0388(13) Uani 1 1 d . . . . .
H9 H 0.705876 0.749629 -0.006717 0.047 Uiso 1 1 calc R . . . .
C10 C 0.5654(3) 0.7337(2) 0.4713(7) 0.0404(15) Uani 1 1 d . . . . .
C11 C 0.6043(3) 0.7164(3) 0.5986(8) 0.0502(17) Uani 1 1 d . . . . .
H11A H 0.612152 0.688742 0.577637 0.075 Uiso 1 1 calc GR . . . .
H11B H 0.583456 0.718868 0.695563 0.075 Uiso 1 1 calc GR . . . .
H11C H 0.641959 0.730749 0.603487 0.075 Uiso 1 1 calc GR . . . .
C12 C 0.5112(3) 0.7078(3) 0.4444(9) 0.056(2) Uani 1 1 d . . . . .
H12A H 0.486530 0.719236 0.364427 0.084 Uiso 1 1 calc GR . . . .
H12B H 0.487981 0.705886 0.538064 0.084 Uiso 1 1 calc GR . . . .
H12C H 0.524165 0.681578 0.413620 0.084 Uiso 1 1 calc GR . . . .
C13 C 0.5432(4) 0.7739(3) 0.5264(9) 0.057(2) Uani 1 1 d . . . . .
H13A H 0.577170 0.790116 0.556150 0.085 Uiso 1 1 calc GR . . . .
H13B H 0.516789 0.770364 0.613637 0.085 Uiso 1 1 calc GR . . . .
H13C H 0.521371 0.786948 0.444583 0.085 Uiso 1 1 calc GR . . . .
C14 C 0.6551(3) 0.81836(18) 0.0491(8) 0.0467(16) Uani 1 1 d D . . . .
C15 C 0.7245(4) 0.8279(3) 0.0327(13) 0.047(2) Uani 0.735(10) 1 d D . P A 1
H15A H 0.729602 0.851741 -0.027496 0.071 Uiso 0.735(10) 1 calc GR . P A 1
H15B H 0.744405 0.805981 -0.017874 0.071 Uiso 0.735(10) 1 calc GR . P A 1
H15C H 0.741786 0.831728 0.133360 0.071 Uiso 0.735(10) 1 calc GR . P A 1
C16 C 0.6265(6) 0.8527(3) 0.1214(18) 0.069(4) Uani 0.735(10) 1 d D . P A 1
H16A H 0.640685 0.855222 0.225767 0.103 Uiso 0.735(10) 1 calc GR . P A 1
H16B H 0.583277 0.849032 0.121649 0.103 Uiso 0.735(10) 1 calc GR . P A 1
H16C H 0.636434 0.876403 0.064514 0.103 Uiso 0.735(10) 1 calc GR . P A 1
C17 C 0.6358(6) 0.8153(4) -0.1219(13) 0.064(3) Uani 0.735(10) 1 d D . P A 1
H17A H 0.634625 0.841596 -0.166546 0.095 Uiso 0.735(10) 1 calc GR . P A 1
H17B H 0.596245 0.803426 -0.128196 0.095 Uiso 0.735(10) 1 calc GR . P A 1
H17C H 0.664360 0.799127 -0.177228 0.095 Uiso 0.735(10) 1 calc GR . P A 1
C18 C 0.7092(3) 0.60779(18) -0.0040(7) 0.0350(12) Uani 1 1 d . . . . .
H18A H 0.684111 0.584710 -0.026654 0.042 Uiso 1 1 calc R . . . .
H18B H 0.728448 0.616017 -0.099631 0.042 Uiso 1 1 calc R . . . .
C19 C 0.7555(3) 0.59623(17) 0.1046(7) 0.0336(12) Uani 1 1 d . . . . .
C20 C 0.7379(3) 0.58482(18) 0.2508(7) 0.0359(12) Uani 1 1 d . . . . .
C21 C 0.7802(3) 0.56999(15) 0.3509(6) 0.0292(11) Uani 1 1 d . . . . .
C22 C 0.8396(3) 0.57078(16) 0.3037(6) 0.0318(12) Uani 1 1 d . . . . .
H22 H 0.868773 0.560091 0.369590 0.038 Uiso 1 1 calc R . . . .
C23 C 0.8587(3) 0.58633(17) 0.1655(6) 0.0281(11) Uani 1 1 d . . . . .
C24 C 0.8156(3) 0.59814(19) 0.0661(7) 0.0360(13) Uani 1 1 d . . . . .
H24 H 0.826796 0.607782 -0.030714 0.043 Uiso 1 1 calc R . . . .
C25 C 0.7617(3) 0.55031(18) 0.5003(7) 0.0419(16) Uani 1 1 d . . . . .
C26 C 0.7319(4) 0.57923(18) 0.6073(7) 0.0426(15) Uani 1 1 d . . . . .
H26A H 0.698016 0.591448 0.556175 0.064 Uiso 1 1 calc GR . . . .
H26B H 0.760495 0.599484 0.636787 0.064 Uiso 1 1 calc GR . . . .
H26C H 0.718040 0.565379 0.697811 0.064 Uiso 1 1 calc GR . . . .
C27 C 0.7202(6) 0.5164(2) 0.4695(9) 0.071(3) Uani 1 1 d . . . . .
H27A H 0.703760 0.506805 0.565338 0.107 Uiso 1 1 calc GR . . . .
H27B H 0.742247 0.495211 0.419757 0.107 Uiso 1 1 calc GR . . . .
H27C H 0.687848 0.525074 0.403498 0.107 Uiso 1 1 calc GR . . . .
C28 C 0.8163(5) 0.5349(3) 0.5880(11) 0.085(4) Uani 1 1 d . . . . .
H28A H 0.838419 0.557063 0.630293 0.128 Uiso 1 1 calc GR . . . .
H28B H 0.841968 0.520151 0.519055 0.128 Uiso 1 1 calc GR . . . .
H28C H 0.803007 0.517777 0.670321 0.128 Uiso 1 1 calc GR . . . .
C29 C 0.9252(3) 0.5877(2) 0.1274(8) 0.0417(14) Uani 1 1 d . . . . .
C30 C 0.9370(3) 0.6080(3) -0.0245(10) 0.0535(19) Uani 1 1 d . . . . .
H30A H 0.914409 0.594886 -0.104560 0.080 Uiso 1 1 calc GR . . . .
H30B H 0.979515 0.606691 -0.047974 0.080 Uiso 1 1 calc GR . . . .
H30C H 0.924692 0.635489 -0.018017 0.080 Uiso 1 1 calc GR . . . .
C31 C 0.9583(3) 0.6118(3) 0.2503(11) 0.0567(19) Uani 1 1 d . . . . .
H31A H 0.944283 0.638996 0.248026 0.085 Uiso 1 1 calc GR . . . .
H31B H 1.001125 0.611253 0.230015 0.085 Uiso 1 1 calc GR . . . .
H31C H 0.950506 0.600532 0.350270 0.085 Uiso 1 1 calc GR . . . .
C32 C 0.9514(3) 0.5469(2) 0.1242(9) 0.0484(16) Uani 1 1 d . . . . .
H32A H 0.945456 0.534298 0.222823 0.073 Uiso 1 1 calc GR . . . .
H32B H 0.994018 0.548479 0.102416 0.073 Uiso 1 1 calc GR . . . .
H32C H 0.931731 0.531387 0.045402 0.073 Uiso 1 1 calc GR . . . .
C15A C 0.6606(16) 0.8478(8) 0.185(3) 0.064(3) Uani 0.265(10) 1 d D . P A 2
H15D H 0.696535 0.841860 0.243270 0.095 Uiso 0.265(10) 1 calc GR . P A 2
H15E H 0.625707 0.845306 0.250615 0.095 Uiso 0.265(10) 1 calc GR . P A 2
H15F H 0.662983 0.874613 0.145943 0.095 Uiso 0.265(10) 1 calc GR . P A 2
C16A C 0.5892(8) 0.8284(7) -0.006(3) 0.0395(13) Uani 0.265(10) 1 d D . P A 2
H16D H 0.590978 0.846392 -0.092433 0.059 Uiso 0.265(10) 1 calc GR . P A 2
H16E H 0.567200 0.840765 0.076923 0.059 Uiso 0.265(10) 1 calc GR . P A 2
H16F H 0.568994 0.804247 -0.036509 0.059 Uiso 0.265(10) 1 calc GR . P A 2
C17A C 0.6952(13) 0.8240(9) -0.077(3) 0.069(4) Uani 0.265(10) 1 d D . P A 2
H17D H 0.679695 0.844619 -0.143090 0.103 Uiso 0.265(10) 1 calc GR . P A 2
H17E H 0.698863 0.799563 -0.133812 0.103 Uiso 0.265(10) 1 calc GR . P A 2
H17F H 0.734374 0.831804 -0.038466 0.103 Uiso 0.265(10) 1 calc GR . P A 2
Al1' Al 0.37255(7) 0.61297(5) -0.2570(2) 0.0327(4) Uani 1 1 d . . . . .
O1' O 0.4304(2) 0.6048(2) -0.3998(8) 0.0612(15) Uani 1 1 d . . . . .
N1' N 0.3254(2) 0.63074(14) -0.4520(5) 0.0288(10) Uani 1 1 d . . . . .
C1' C 0.4242(3) 0.6171(3) -0.5366(11) 0.057(2) Uani 1 1 d . . . . .
O2' O 0.3212(2) 0.57601(15) -0.2188(6) 0.0480(12) Uani 1 1 d . . . . .
C2' C 0.3689(3) 0.6423(3) -0.5658(9) 0.0523(18) Uani 1 1 d . . . . .
H2'A H 0.378578 0.670427 -0.555980 0.063 Uiso 1 1 calc R . . . .
H2'B H 0.353236 0.637452 -0.668857 0.063 Uiso 1 1 calc R . . . .
O3' O 0.3648(2) 0.66003(14) -0.1780(6) 0.0436(11) Uani 1 1 d . . . . .
C3' C 0.2887(3) 0.59719(19) -0.5096(8) 0.0410(14) Uani 1 1 d . . . . .
H3'A H 0.268473 0.605309 -0.604027 0.049 Uiso 1 1 calc R . . . .
H3'B H 0.315349 0.575044 -0.534571 0.049 Uiso 1 1 calc R . . . .
O4' O 0.4241(2) 0.59263(16) -0.1121(7) 0.0515(13) Uani 1 1 d . . . . .
H4'A H 0.459986 0.602110 -0.125700 0.077 Uiso 1 1 d GR . . . .
H4'B H 0.420718 0.583221 -0.010937 0.077 Uiso 1 1 d GR . . . .
C4' C 0.2436(3) 0.58377(16) -0.3992(7) 0.0342(12) Uani 1 1 d . . . . .
O5' O 0.4603(3) 0.6114(3) -0.6407(9) 0.077(2) Uani 1 1 d . . . . .
C5' C 0.2626(3) 0.57239(18) -0.2549(8) 0.0393(13) Uani 1 1 d . . . . .
C6' C 0.2213(3) 0.55669(15) -0.1524(6) 0.0282(11) Uani 1 1 d . . . . .
C7' C 0.1619(2) 0.55546(15) -0.1985(6) 0.0278(10) Uani 1 1 d . . . . .
H7' H 0.133739 0.544268 -0.131151 0.033 Uiso 1 1 calc R . . . .
C8' C 0.1416(3) 0.56950(19) -0.3359(6) 0.0322(12) Uani 1 1 d . . . . .
C9' C 0.1840(3) 0.5826(2) -0.4384(7) 0.0375(13) Uani 1 1 d . . . . .
H9' H 0.171981 0.590924 -0.536363 0.045 Uiso 1 1 calc R . . . .
C10' C 0.2411(3) 0.53759(17) -0.0040(6) 0.0345(13) Uani 1 1 d . . . . .
C11' C 0.2661(5) 0.5672(2) 0.1070(9) 0.066(3) Uani 1 1 d . . . . .
H11D H 0.279926 0.553632 0.198203 0.099 Uiso 1 1 calc GR . . . .
H11E H 0.235147 0.586072 0.134456 0.099 Uiso 1 1 calc GR . . . .
H11F H 0.299506 0.581059 0.060041 0.099 Uiso 1 1 calc GR . . . .
C12' C 0.2871(4) 0.5058(2) -0.0343(8) 0.0480(17) Uani 1 1 d . . . . .
H12D H 0.318638 0.516329 -0.098932 0.072 Uiso 1 1 calc GR . . . .
H12E H 0.268030 0.483620 -0.085212 0.072 Uiso 1 1 calc GR . . . .
H12F H 0.304180 0.497003 0.061957 0.072 Uiso 1 1 calc GR . . . .
C13' C 0.1884(5) 0.5177(4) 0.0785(11) 0.074(3) Uani 1 1 d . . . . .
H13D H 0.169381 0.498810 0.010292 0.111 Uiso 1 1 calc GR . . . .
H13E H 0.159376 0.537587 0.108749 0.111 Uiso 1 1 calc GR . . . .
H13F H 0.203021 0.504004 0.168634 0.111 Uiso 1 1 calc GR . . . .
C14' C 0.0759(3) 0.56850(18) -0.3834(8) 0.0377(13) Uani 1 1 d . . . . .
C15' C 0.0522(4) 0.6100(2) -0.3923(10) 0.0511(17) Uani 1 1 d . . . . .
H15G H 0.010283 0.609397 -0.421688 0.077 Uiso 1 1 calc GR . . . .
H15H H 0.074938 0.624771 -0.467847 0.077 Uiso 1 1 calc GR . . . .
H15I H 0.056215 0.622643 -0.293253 0.077 Uiso 1 1 calc GR . . . .
C16' C 0.0387(4) 0.5463(4) -0.2678(19) 0.107(5) Uani 1 1 d . . . . .
H16G H 0.042540 0.558784 -0.168461 0.160 Uiso 1 1 calc GR . . . .
H16H H 0.052596 0.519128 -0.261494 0.160 Uiso 1 1 calc GR . . . .
H16I H -0.003079 0.546580 -0.299145 0.160 Uiso 1 1 calc GR . . . .
C17' C 0.0689(4) 0.5480(3) -0.5352(13) 0.080(4) Uani 1 1 d . . . . .
H17G H 0.026640 0.544411 -0.557209 0.121 Uiso 1 1 calc GR . . . .
H17H H 0.088551 0.522396 -0.531242 0.121 Uiso 1 1 calc GR . . . .
H17I H 0.087156 0.563958 -0.614817 0.121 Uiso 1 1 calc GR . . . .
C18' C 0.2835(3) 0.6646(2) -0.4194(8) 0.0414(14) Uani 1 1 d . . . . .
H18C H 0.261770 0.671590 -0.512967 0.050 Uiso 1 1 calc R . . . .
H18D H 0.254031 0.656444 -0.342453 0.050 Uiso 1 1 calc R . . . .
C19' C 0.3164(3) 0.6993(2) -0.3635(8) 0.0387(13) Uani 1 1 d . . . . .
C20' C 0.3548(3) 0.69558(19) -0.2371(8) 0.0392(13) Uani 1 1 d . . . . .
C21' C 0.3835(3) 0.72929(18) -0.1768(7) 0.0369(13) Uani 1 1 d . . . . .
C22' C 0.3732(2) 0.76475(16) -0.2494(7) 0.0312(11) Uani 1 1 d . . . . .
H22' H 0.390793 0.787644 -0.207830 0.037 Uiso 1 1 calc R . . . .
C23' C 0.3385(3) 0.76875(18) -0.3800(8) 0.0398(13) Uani 1 1 d . . . . .
C24' C 0.3080(3) 0.7356(2) -0.4312(7) 0.0392(13) Uani 1 1 d . . . . .
H24' H 0.281055 0.737889 -0.513561 0.047 Uiso 1 1 calc R . . . .
C25' C 0.4196(3) 0.72758(19) -0.0277(6) 0.0345(12) Uani 1 1 d . . . . .
C26' C 0.3808(3) 0.7097(2) 0.0979(8) 0.0454(15) Uani 1 1 d . . . . .
H26D H 0.370065 0.682813 0.070391 0.068 Uiso 1 1 calc GR . . . .
H26E H 0.344671 0.725359 0.110027 0.068 Uiso 1 1 calc GR . . . .
H26F H 0.403020 0.709500 0.193364 0.068 Uiso 1 1 calc GR . . . .
C27' C 0.4757(4) 0.7023(3) -0.0488(9) 0.0518(17) Uani 1 1 d . . . . .
H27D H 0.495533 0.698816 0.049097 0.078 Uiso 1 1 calc GR . . . .
H27E H 0.502883 0.715295 -0.119476 0.078 Uiso 1 1 calc GR . . . .
H27F H 0.464491 0.676632 -0.089499 0.078 Uiso 1 1 calc GR . . . .
C28' C 0.4384(3) 0.7681(2) 0.0270(7) 0.0417(14) Uani 1 1 d . . . . .
H28D H 0.402938 0.783736 0.049553 0.063 Uiso 1 1 calc GR . . . .
H28E H 0.461659 0.781124 -0.052041 0.063 Uiso 1 1 calc GR . . . .
H28F H 0.462525 0.765514 0.118781 0.063 Uiso 1 1 calc GR . . . .
C29' C 0.3292(3) 0.80766(17) -0.4619(7) 0.0334(12) Uani 1 1 d . . . . .
C30' C 0.3507(3) 0.8041(2) -0.6271(7) 0.0439(15) Uani 1 1 d . . . . .
H30D H 0.393638 0.799235 -0.628391 0.066 Uiso 1 1 calc GR . . . .
H30E H 0.342063 0.828403 -0.681519 0.066 Uiso 1 1 calc GR . . . .
H30F H 0.330152 0.782229 -0.676496 0.066 Uiso 1 1 calc GR . . . .
C31' C 0.2629(3) 0.8175(2) -0.4703(9) 0.0464(15) Uani 1 1 d . . . . .
H31D H 0.241757 0.796291 -0.521747 0.070 Uiso 1 1 calc GR . . . .
H31E H 0.257498 0.841964 -0.526795 0.070 Uiso 1 1 calc GR . . . .
H31F H 0.247122 0.820660 -0.367601 0.070 Uiso 1 1 calc GR . . . .
C32' C 0.3628(3) 0.84176(19) -0.3896(9) 0.0446(15) Uani 1 1 d . . . . .
H32D H 0.350231 0.844730 -0.284030 0.067 Uiso 1 1 calc GR . . . .
H32E H 0.354215 0.865909 -0.445332 0.067 Uiso 1 1 calc GR . . . .
H32F H 0.405602 0.836493 -0.393079 0.067 Uiso 1 1 calc GR . . . .
O7 O 0.5888(7) 0.5657(5) 0.6514(19) 0.082(4) Uani 0.5 1 d . . P . .
O6 O 0.4156(8) 0.5604(7) 0.149(2) 0.105(7) Uani 0.5 1 d . . P . .

loop_
_atom_site_aniso_label
_atom_site_aniso_U_11
_atom_site_aniso_U_22
_atom_site_aniso_U_33
_atom_site_aniso_U_23
_atom_site_aniso_U_13
_atom_site_aniso_U_12
Al1 0.0359(8) 0.0296(8) 0.0328(8) 0.0011(8) 0.0106(7) -0.0017(6)
O1 0.039(2) 0.058(3) 0.060(3) -0.007(3) 0.004(2) -0.013(2)
N1 0.031(2) 0.025(2) 0.024(2) -0.0010(17) 0.0004(17) -0.0004(16)
C1 0.034(3) 0.049(4) 0.062(5) -0.013(3) -0.004(3) 0.000(3)
O2 0.047(2) 0.034(2) 0.036(2) -0.0009(19) 0.0066(18) 0.0029(17)
C2 0.044(3) 0.051(4) 0.038(3) -0.001(3) -0.010(3) 0.002(3)
O3 0.048(2) 0.045(3) 0.035(2) 0.0105(19) 0.0121(19) 0.0019(19)
C3 0.034(3) 0.031(3) 0.035(3) 0.000(2) 0.003(2) -0.005(2)
O4 0.047(3) 0.057(3) 0.058(3) 0.012(3) 0.024(2) -0.001(2)
C4 0.033(3) 0.035(3) 0.032(3) -0.003(2) -0.004(2) 0.002(2)
O5 0.049(3) 0.067(4) 0.075(4) -0.014(3) -0.015(3) -0.008(2)
C5 0.044(3) 0.038(3) 0.031(3) -0.002(2) 0.001(2) 0.002(2)
C6 0.046(3) 0.040(3) 0.028(3) -0.005(2) 0.003(2) 0.009(2)
C7 0.047(3) 0.032(3) 0.031(3) -0.009(2) -0.006(3) 0.013(2)
C8 0.050(3) 0.026(3) 0.043(3) 0.001(2) -0.007(3) 0.004(2)
C9 0.042(3) 0.035(3) 0.039(3) 0.001(3) -0.005(2) -0.002(2)
C10 0.046(3) 0.051(4) 0.025(3) -0.011(3) 0.001(2) 0.015(3)
C11 0.050(4) 0.074(5) 0.027(3) -0.002(3) -0.003(3) 0.021(3)
C12 0.048(4) 0.084(6) 0.035(3) -0.009(4) 0.003(3) -0.007(4)
C13 0.066(5) 0.059(5) 0.045(4) -0.012(3) 0.006(3) 0.026(4)
C14 0.056(4) 0.027(3) 0.057(4) 0.001(3) -0.014(3) 0.005(3)
C15 0.045(5) 0.039(5) 0.058(6) 0.002(4) 0.002(4) -0.002(4)
C16 0.070(7) 0.034(5) 0.102(9) 0.006(6) 0.032(7) 0.017(4)
C17 0.082(7) 0.046(6) 0.062(7) 0.016(5) -0.021(6) -0.004(5)
C18 0.040(3) 0.033(3) 0.032(3) -0.001(2) 0.000(2) -0.002(2)
C19 0.048(3) 0.025(3) 0.027(3) -0.004(2) 0.001(2) 0.001(2)
C20 0.040(3) 0.035(3) 0.032(3) 0.006(3) 0.008(2) 0.004(2)
C21 0.055(3) 0.016(2) 0.017(2) 0.0020(18) 0.009(2) 0.002(2)
C22 0.050(3) 0.025(3) 0.021(2) 0.005(2) 0.003(2) 0.013(2)
C23 0.037(3) 0.028(3) 0.020(2) 0.001(2) 0.000(2) 0.004(2)
C24 0.045(3) 0.041(3) 0.022(3) 0.017(2) 0.003(2) 0.003(2)
C25 0.077(5) 0.025(3) 0.023(3) 0.010(2) 0.021(3) 0.014(3)
C26 0.076(4) 0.026(3) 0.025(3) -0.004(2) 0.016(3) 0.004(3)
C27 0.148(9) 0.027(4) 0.039(4) -0.003(3) 0.041(5) -0.008(4)
C28 0.114(8) 0.091(7) 0.051(5) 0.053(5) 0.031(5) 0.059(7)
C29 0.036(3) 0.048(4) 0.041(3) 0.011(3) 0.003(3) 0.007(2)
C30 0.035(3) 0.069(5) 0.056(4) 0.024(4) 0.008(3) 0.005(3)
C31 0.043(3) 0.065(5) 0.063(5) -0.010(4) -0.004(4) 0.006(3)
C32 0.045(3) 0.046(4) 0.055(4) -0.008(3) 0.003(3) 0.013(3)
C15A 0.082(7) 0.046(6) 0.062(7) 0.016(5) -0.021(6) -0.004(5)
C16A 0.050(3) 0.026(3) 0.043(3) 0.001(2) -0.007(3) 0.004(2)
C17A 0.070(7) 0.034(5) 0.102(9) 0.006(6) 0.032(7) 0.017(4)
Al1' 0.0317(8) 0.0276(8) 0.0387(9) 0.0029(8) -0.0038(7) -0.0048(6)
O1' 0.041(3) 0.066(4) 0.077(4) 0.004(3) 0.005(3) 0.004(2)
N1' 0.034(2) 0.024(2) 0.029(2) -0.0015(18) 0.0041(18) -0.0070(17)
C1' 0.043(4) 0.069(5) 0.059(5) 0.000(4) 0.013(3) -0.006(3)
O2' 0.043(2) 0.049(3) 0.053(3) 0.018(2) -0.016(2) -0.0085(19)
C2' 0.049(4) 0.064(5) 0.044(4) 0.014(3) 0.018(3) -0.003(3)
O3' 0.053(3) 0.033(2) 0.044(2) -0.001(2) -0.011(2) 0.0002(18)
C3' 0.054(4) 0.034(3) 0.036(3) -0.002(3) -0.004(3) -0.004(3)
O4' 0.039(2) 0.051(3) 0.064(3) 0.011(3) -0.020(2) -0.002(2)
C4' 0.048(3) 0.022(3) 0.032(3) -0.007(2) -0.003(2) -0.003(2)
O5' 0.058(3) 0.097(5) 0.076(4) -0.009(4) 0.022(3) 0.000(3)
C5' 0.044(3) 0.033(3) 0.041(3) 0.015(3) -0.010(3) -0.007(2)
C6' 0.047(3) 0.019(2) 0.019(2) 0.0029(19) -0.008(2) -0.002(2)
C7' 0.040(3) 0.022(2) 0.022(2) -0.0028(19) 0.002(2) -0.005(2)
C8' 0.034(3) 0.037(3) 0.025(3) 0.001(2) -0.006(2) -0.006(2)
C9' 0.045(3) 0.040(3) 0.028(3) 0.006(2) -0.005(2) -0.007(2)
C10' 0.062(4) 0.026(3) 0.016(2) 0.003(2) -0.007(2) -0.004(2)
C11' 0.124(8) 0.035(4) 0.039(4) -0.013(3) -0.043(5) 0.016(4)
C12' 0.078(5) 0.032(3) 0.034(3) -0.007(3) -0.016(3) 0.005(3)
C13' 0.078(6) 0.097(7) 0.047(5) 0.042(5) 0.005(4) -0.001(5)
C14' 0.035(3) 0.031(3) 0.047(4) -0.003(3) -0.009(3) 0.000(2)
C15' 0.059(4) 0.037(4) 0.057(4) -0.006(3) -0.019(3) 0.013(3)
C16' 0.035(4) 0.111(9) 0.174(14) 0.084(10) -0.004(6) -0.012(4)
C17' 0.068(5) 0.067(6) 0.106(8) -0.053(6) -0.057(6) 0.031(4)
C18' 0.040(3) 0.045(4) 0.038(3) -0.001(3) -0.002(3) 0.008(3)
C19' 0.038(3) 0.039(3) 0.038(3) 0.000(3) 0.001(2) -0.003(2)
C20' 0.043(3) 0.038(3) 0.036(3) 0.001(3) -0.002(3) -0.003(2)
C21' 0.059(4) 0.030(3) 0.022(3) 0.003(2) -0.005(3) -0.007(2)
C22' 0.041(3) 0.025(3) 0.027(3) -0.006(2) -0.001(2) -0.0066(19)
C23' 0.061(4) 0.024(3) 0.034(3) 0.003(2) -0.005(3) -0.003(2)
C24' 0.042(3) 0.041(4) 0.034(3) 0.002(3) 0.000(2) -0.001(3)
C25' 0.045(3) 0.035(3) 0.023(3) -0.002(2) -0.001(2) -0.006(2)
C26' 0.053(4) 0.052(4) 0.031(3) 0.010(3) -0.001(3) -0.017(3)
C27' 0.059(4) 0.057(5) 0.039(4) 0.000(3) 0.002(3) 0.012(3)
C28' 0.051(3) 0.042(4) 0.032(3) -0.002(3) -0.009(3) -0.011(3)
C29' 0.045(3) 0.024(3) 0.031(3) -0.003(2) -0.002(2) -0.006(2)
C30' 0.066(4) 0.035(3) 0.030(3) 0.003(2) 0.002(3) 0.005(3)
C31' 0.045(3) 0.043(4) 0.051(4) -0.006(3) -0.004(3) -0.001(3)
C32' 0.062(4) 0.026(3) 0.046(4) 0.003(3) -0.013(3) -0.010(3)
O7 0.070(8) 0.097(11) 0.077(9) 0.023(8) 0.028(7) 0.009(7)
O6 0.082(10) 0.146(18) 0.087(11) 0.046(12) -0.030(9) -0.022(10)

loop_
_atom_type_symbol
_atom_type_description
_atom_type_scat_dispersion_real
_atom_type_scat_dispersion_imag
_atom_type_scat_source
C C 0.0181 0.0091 'International Tables Vol C Tables 4.2.6.8 and 6.1.1.4'
H H 0.0000 0.0000 'International Tables Vol C Tables 4.2.6.8 and 6.1.1.4'
Al Al 0.2130 0.2455 'International Tables Vol C Tables 4.2.6.8 and 6.1.1.4'
N N 0.0311 0.0180 'International Tables Vol C Tables 4.2.6.8 and 6.1.1.4'
O O 0.0492 0.0322 'International Tables Vol C Tables 4.2.6.8 and 6.1.1.4'

loop_
_geom_angle_atom_site_label_1
_geom_angle_atom_site_label_2
_geom_angle_atom_site_label_3
_geom_angle
_geom_angle_site_symmetry_1
_geom_angle_site_symmetry_3
_geom_angle_publ_flag
O1 Al1 N1 82.1(2) . . ?
O1 Al1 O4 87.6(3) . . ?
O2 Al1 O1 120.1(3) . . ?
O2 Al1 N1 91.0(2) . . ?
O2 Al1 O3 121.4(3) . . ?
O2 Al1 O4 96.4(3) . . ?
O3 Al1 O1 118.4(3) . . ?
O3 Al1 N1 92.6(2) . . ?
O3 Al1 O4 90.1(2) . . ?
O4 Al1 N1 169.3(3) . . ?
C1 O1 Al1 120.5(4) . . ?
C2 N1 Al1 106.0(4) . . ?
C2 N1 C3 112.7(5) . . ?
C2 N1 C18 108.9(5) . . ?
C3 N1 Al1 112.2(3) . . ?
C3 N1 C18 108.7(4) . . ?
C18 N1 Al1 108.2(3) . . ?
O1 C1 C2 115.1(6) . . ?
O5 C1 O1 125.1(7) . . ?
O5 C1 C2 119.7(8) . . ?
C5 O2 Al1 134.1(4) . . ?
N1 C2 C1 107.9(6) . . ?
N1 C2 H2A 110.1 . . ?
N1 C2 H2B 110.1 . . ?
C1 C2 H2A 110.1 . . ?
C1 C2 H2B 110.1 . . ?
H2A C2 H2B 108.4 . . ?
C20 O3 Al1 131.1(4) . . ?
N1 C3 H3A 109.2 . . ?
N1 C3 H3B 109.2 . . ?
H3A C3 H3B 107.9 . . ?
C4 C3 N1 111.9(5) . . ?
C4 C3 H3A 109.2 . . ?
C4 C3 H3B 109.2 . . ?
Al1 O4 H4A 117.9 . . ?
Al1 O4 H4B 131.3 . . ?
H4A O4 H4B 106.4 . . ?
C5 C4 C3 119.6(6) . . ?
C9 C4 C3 119.7(6) . . ?
C9 C4 C5 120.6(6) . . ?
O2 C5 C4 119.7(6) . . ?
O2 C5 C6 121.5(6) . . ?
C4 C5 C6 118.9(6) . . ?
C5 C6 C10 120.5(6) . . ?
C7 C6 C5 117.7(6) . . ?
C7 C6 C10 121.6(6) . . ?
C6 C7 H7 117.9 . . ?
C6 C7 C8 124.2(5) . . ?
C8 C7 H7 117.9 . . ?
C7 C8 C14 123.3(6) . . ?
C9 C8 C7 117.0(6) . . ?
C9 C8 C14 119.6(6) . . ?
C4 C9 H9 119.2 . . ?
C8 C9 C4 121.5(6) . . ?
C8 C9 H9 119.2 . . ?
C11 C10 C6 109.0(5) . . ?
C11 C10 C13 107.1(6) . . ?
C12 C10 C6 111.1(5) . . ?
C12 C10 C11 110.3(7) . . ?
C12 C10 C13 107.8(6) . . ?
C13 C10 C6 111.5(6) . . ?
C10 C11 H11A 109.5 . . ?
C10 C11 H11B 109.5 . . ?
C10 C11 H11C 109.5 . . ?
H11A C11 H11B 109.5 . . ?
H11A C11 H11C 109.5 . . ?
H11B C11 H11C 109.5 . . ?
C10 C12 H12A 109.5 . . ?
C10 C12 H12B 109.5 . . ?
C10 C12 H12C 109.5 . . ?
H12A C12 H12B 109.5 . . ?
H12A C12 H12C 109.5 . . ?
H12B C12 H12C 109.5 . . ?
C10 C13 H13A 109.5 . . ?
C10 C13 H13B 109.5 . . ?
C10 C13 H13C 109.5 . . ?
H13A C13 H13B 109.5 . . ?
H13A C13 H13C 109.5 . . ?
H13B C13 H13C 109.5 . . ?
C8 C14 C15 109.1(6) . . ?
C8 C14 C17 110.4(7) . . ?
C8 C14 C15A 103.0(13) . . ?
C8 C14 C16A 103.1(10) . . ?
C16 C14 C8 117.0(8) . . ?
C16 C14 C15 107.7(7) . . ?
C16 C14 C17 110.1(9) . . ?
C17 C14 C15 101.3(8) . . ?
C15A C14 C16A 99.7(14) . . ?
C17A C14 C8 122.5(13) . . ?
C17A C14 C15A 116.9(17) . . ?
C17A C14 C16A 108.5(16) . . ?
C14 C15 H15A 109.5 . . ?
C14 C15 H15B 109.5 . . ?
C14 C15 H15C 109.5 . . ?
H15A C15 H15B 109.5 . . ?
H15A C15 H15C 109.5 . . ?
H15B C15 H15C 109.5 . . ?
C14 C16 H16A 109.5 . . ?
C14 C16 H16B 109.5 . . ?
C14 C16 H16C 109.5 . . ?
H16A C16 H16B 109.5 . . ?
H16A C16 H16C 109.5 . . ?
H16B C16 H16C 109.5 . . ?
C14 C17 H17A 109.5 . . ?
C14 C17 H17B 109.5 . . ?
C14 C17 H17C 109.5 . . ?
H17A C17 H17B 109.5 . . ?
H17A C17 H17C 109.5 . . ?
H17B C17 H17C 109.5 . . ?
N1 C18 H18A 108.8 . . ?
N1 C18 H18B 108.8 . . ?
H18A C18 H18B 107.7 . . ?
C19 C18 N1 113.8(5) . . ?
C19 C18 H18A 108.8 . . ?
C19 C18 H18B 108.8 . . ?
C20 C19 C18 118.3(6) . . ?
C24 C19 C18 121.0(5) . . ?
C24 C19 C20 120.6(6) . . ?
O3 C20 C19 119.0(6) . . ?
O3 C20 C21 121.5(5) . . ?
C21 C20 C19 119.4(5) . . ?
C20 C21 C22 117.1(5) . . ?
C20 C21 C25 121.2(6) . . ?
C22 C21 C25 121.5(5) . . ?
C21 C22 H22 118.0 . . ?
C23 C22 C21 124.0(5) . . ?
C23 C22 H22 118.0 . . ?
C22 C23 C29 120.1(5) . . ?
C24 C23 C22 117.1(5) . . ?
C24 C23 C29 122.8(5) . . ?
C19 C24 H24 119.5 . . ?
C23 C24 C19 121.1(5) . . ?
C23 C24 H24 119.5 . . ?
C21 C25 C28 111.3(6) . . ?
C26 C25 C21 111.6(5) . . ?
C26 C25 C28 105.1(7) . . ?
C27 C25 C21 110.3(6) . . ?
C27 C25 C26 109.7(6) . . ?
C27 C25 C28 108.7(8) . . ?
C25 C26 H26A 109.5 . . ?
C25 C26 H26B 109.5 . . ?
C25 C26 H26C 109.5 . . ?
H26A C26 H26B 109.5 . . ?
H26A C26 H26C 109.5 . . ?
H26B C26 H26C 109.5 . . ?
C25 C27 H27A 109.5 . . ?
C25 C27 H27B 109.5 . . ?
C25 C27 H27C 109.5 . . ?
H27A C27 H27B 109.5 . . ?
H27A C27 H27C 109.5 . . ?
H27B C27 H27C 109.5 . . ?
C25 C28 H28A 109.5 . . ?
C25 C28 H28B 109.5 . . ?
C25 C28 H28C 109.5 . . ?
H28A C28 H28B 109.5 . . ?
H28A C28 H28C 109.5 . . ?
H28B C28 H28C 109.5 . . ?
C23 C29 C31 109.3(6) . . ?
C30 C29 C23 112.0(5) . . ?
C30 C29 C31 106.7(7) . . ?
C32 C29 C23 110.9(6) . . ?
C32 C29 C30 109.5(6) . . ?
C32 C29 C31 108.3(6) . . ?
C29 C30 H30A 109.5 . . ?
C29 C30 H30B 109.5 . . ?
C29 C30 H30C 109.5 . . ?
H30A C30 H30B 109.5 . . ?
H30A C30 H30C 109.5 . . ?
H30B C30 H30C 109.5 . . ?
C29 C31 H31A 109.5 . . ?
C29 C31 H31B 109.5 . . ?
C29 C31 H31C 109.5 . . ?
H31A C31 H31B 109.5 . . ?
H31A C31 H31C 109.5 . . ?
H31B C31 H31C 109.5 . . ?
C29 C32 H32A 109.5 . . ?
C29 C32 H32B 109.5 . . ?
C29 C32 H32C 109.5 . . ?
H32A C32 H32B 109.5 . . ?
H32A C32 H32C 109.5 . . ?
H32B C32 H32C 109.5 . . ?
C14 C15A H15D 109.5 . . ?
C14 C15A H15E 109.5 . . ?
C14 C15A H15F 109.5 . . ?
H15D C15A H15E 109.5 . . ?
H15D C15A H15F 109.5 . . ?
H15E C15A H15F 109.5 . . ?
C14 C16A H16D 109.5 . . ?
C14 C16A H16E 109.5 . . ?
C14 C16A H16F 109.5 . . ?
H16D C16A H16E 109.5 . . ?
H16D C16A H16F 109.5 . . ?
H16E C16A H16F 109.5 . . ?
C14 C17A H17D 109.5 . . ?
C14 C17A H17E 109.5 . . ?
C14 C17A H17F 109.5 . . ?
H17D C17A H17E 109.5 . . ?
H17D C17A H17F 109.5 . . ?
H17E C17A H17F 109.5 . . ?
O1' Al1' N1' 80.7(3) . . ?
O1' Al1' O4' 88.5(3) . . ?
O2' Al1' O1' 119.6(3) . . ?
O2' Al1' N1' 91.9(2) . . ?
O2' Al1' O3' 121.2(3) . . ?
O2' Al1' O4' 90.6(2) . . ?
O3' Al1' O1' 118.7(3) . . ?
O3' Al1' N1' 90.6(2) . . ?
O3' Al1' O4' 97.5(3) . . ?
O4' Al1' N1' 168.7(3) . . ?
C1' O1' Al1' 121.3(5) . . ?
C2' N1' Al1' 107.6(4) . . ?
C2' N1' C3' 110.0(5) . . ?
C2' N1' C18' 110.0(5) . . ?
C3' N1' Al1' 109.5(4) . . ?
C3' N1' C18' 107.7(5) . . ?
C18' N1' Al1' 112.1(4) . . ?
O1' C1' C2' 115.4(7) . . ?
O5' C1' O1' 124.9(9) . . ?
O5' C1' C2' 119.7(8) . . ?
C5' O2' Al1' 131.5(4) . . ?
N1' C2' C1' 106.1(6) . . ?
N1' C2' H2'A 110.5 . . ?
N1' C2' H2'B 110.5 . . ?
C1' C2' H2'A 110.5 . . ?
C1' C2' H2'B 110.5 . . ?
H2'A C2' H2'B 108.7 . . ?
C20' O3' Al1' 133.6(5) . . ?
N1' C3' H3'A 109.0 . . ?
N1' C3' H3'B 109.0 . . ?
H3'A C3' H3'B 107.8 . . ?
C4' C3' N1' 113.0(5) . . ?
C4' C3' H3'A 109.0 . . ?
C4' C3' H3'B 109.0 . . ?
Al1' O4' H4'A 110.0 . . ?
Al1' O4' H4'B 136.0 . . ?
H4'A O4' H4'B 109.0 . . ?
C5' C4' C3' 118.5(6) . . ?
C9' C4' C3' 120.5(6) . . ?
C9' C4' C5' 121.0(6) . . ?
O2' C5' C4' 118.9(6) . . ?
O2' C5' C6' 121.6(6) . . ?
C4' C5' C6' 119.5(5) . . ?
C5' C6' C10' 121.6(5) . . ?
C7' C6' C5' 117.2(5) . . ?
C7' C6' C10' 120.9(5) . . ?
C6' C7' H7' 117.9 . . ?
C8' C7' C6' 124.1(5) . . ?
C8' C7' H7' 117.9 . . ?
C7' C8' C9' 117.2(5) . . ?
C7' C8' C14' 123.3(5) . . ?
C9' C8' C14' 119.3(5) . . ?
C4' C9' H9' 119.6 . . ?
C8' C9' C4' 120.7(6) . . ?
C8' C9' H9' 119.6 . . ?
C6' C10' C13' 111.6(6) . . ?
C11' C10' C6' 112.2(5) . . ?
C11' C10' C12' 109.6(6) . . ?
C11' C10' C13' 105.9(7) . . ?
C12' C10' C6' 110.5(5) . . ?
C12' C10' C13' 106.9(6) . . ?
C10' C11' H11D 109.5 . . ?
C10' C11' H11E 109.5 . . ?
C10' C11' H11F 109.5 . . ?
H11D C11' H11E 109.5 . . ?
H11D C11' H11F 109.5 . . ?
H11E C11' H11F 109.5 . . ?
C10' C12' H12D 109.5 . . ?
C10' C12' H12E 109.5 . . ?
C10' C12' H12F 109.5 . . ?
H12D C12' H12E 109.5 . . ?
H12D C12' H12F 109.5 . . ?
H12E C12' H12F 109.5 . . ?
C10' C13' H13D 109.5 . . ?
C10' C13' H13E 109.5 . . ?
C10' C13' H13F 109.5 . . ?
H13D C13' H13E 109.5 . . ?
H13D C13' H13F 109.5 . . ?
H13E C13' H13F 109.5 . . ?
C15' C14' C8' 109.4(5) . . ?
C15' C14' C16' 107.9(8) . . ?
C15' C14' C17' 110.4(6) . . ?
C16' C14' C8' 111.0(6) . . ?
C17' C14' C8' 110.5(6) . . ?
C17' C14' C16' 107.7(9) . . ?
C14' C15' H15G 109.5 . . ?
C14' C15' H15H 109.5 . . ?
C14' C15' H15I 109.5 . . ?
H15G C15' H15H 109.5 . . ?
H15G C15' H15I 109.5 . . ?
H15H C15' H15I 109.5 . . ?
C14' C16' H16G 109.5 . . ?
C14' C16' H16H 109.5 . . ?
C14' C16' H16I 109.5 . . ?
H16G C16' H16H 109.5 . . ?
H16G C16' H16I 109.5 . . ?
H16H C16' H16I 109.5 . . ?
C14' C17' H17G 109.5 . . ?
C14' C17' H17H 109.5 . . ?
C14' C17' H17I 109.5 . . ?
H17G C17' H17H 109.5 . . ?
H17G C17' H17I 109.5 . . ?
H17H C17' H17I 109.5 . . ?
N1' C18' H18C 109.4 . . ?
N1' C18' H18D 109.4 . . ?
H18C C18' H18D 108.0 . . ?
C19' C18' N1' 111.2(5) . . ?
C19' C18' H18C 109.4 . . ?
C19' C18' H18D 109.4 . . ?
C20' C19' C18' 119.6(6) . . ?
C24' C19' C18' 120.1(6) . . ?
C24' C19' C20' 120.2(6) . . ?
O3' C20' C19' 119.4(6) . . ?
O3' C20' C21' 120.7(6) . . ?
C19' C20' C21' 119.9(6) . . ?
C20' C21' C25' 121.7(5) . . ?
C22' C21' C20' 117.2(6) . . ?
C22' C21' C25' 120.8(5) . . ?
C21' C22' H22' 118.0 . . ?
C21' C22' C23' 123.9(5) . . ?
C23' C22' H22' 118.0 . . ?
C22' C23' C24' 117.4(6) . . ?
C22' C23' C29' 123.5(5) . . ?
C24' C23' C29' 118.9(6) . . ?
C19' C24' C23' 121.0(6) . . ?
C19' C24' H24' 119.5 . . ?
C23' C24' H24' 119.5 . . ?
C26' C25' C21' 109.3(5) . . ?
C26' C25' C27' 109.3(6) . . ?
C27' C25' C21' 110.4(5) . . ?
C28' C25' C21' 112.4(5) . . ?
C28' C25' C26' 106.8(5) . . ?
C28' C25' C27' 108.7(6) . . ?
C25' C26' H26D 109.5 . . ?
C25' C26' H26E 109.5 . . ?
C25' C26' H26F 109.5 . . ?
H26D C26' H26E 109.5 . . ?
H26D C26' H26F 109.5 . . ?
H26E C26' H26F 109.5 . . ?
C25' C27' H27D 109.5 . . ?
C25' C27' H27E 109.5 . . ?
C25' C27' H27F 109.5 . . ?
H27D C27' H27E 109.5 . . ?
H27D C27' H27F 109.5 . . ?
H27E C27' H27F 109.5 . . ?
C25' C28' H28D 109.5 . . ?
C25' C28' H28E 109.5 . . ?
C25' C28' H28F 109.5 . . ?
H28D C28' H28E 109.5 . . ?
H28D C28' H28F 109.5 . . ?
H28E C28' H28F 109.5 . . ?
C23' C29' C30' 109.6(5) . . ?
C23' C29' C31' 110.4(5) . . ?
C23' C29' C32' 113.4(5) . . ?
C31' C29' C30' 106.1(6) . . ?
C32' C29' C30' 107.5(5) . . ?
C32' C29' C31' 109.6(6) . . ?
C29' C30' H30D 109.5 . . ?
C29' C30' H30E 109.5 . . ?
C29' C30' H30F 109.5 . . ?
H30D C30' H30E 109.5 . . ?
H30D C30' H30F 109.5 . . ?
H30E C30' H30F 109.5 . . ?
C29' C31' H31D 109.5 . . ?
C29' C31' H31E 109.5 . . ?
C29' C31' H31F 109.5 . . ?
H31D C31' H31E 109.5 . . ?
H31D C31' H31F 109.5 . . ?
H31E C31' H31F 109.5 . . ?
C29' C32' H32D 109.5 . . ?
C29' C32' H32E 109.5 . . ?
C29' C32' H32F 109.5 . . ?
H32D C32' H32E 109.5 . . ?
H32D C32' H32F 109.5 . . ?
H32E C32' H32F 109.5 . . ?

loop_
_geom_bond_atom_site_label_1
_geom_bond_atom_site_label_2
_geom_bond_distance
_geom_bond_site_symmetry_2
_geom_bond_publ_flag
Al1 O1 1.822(6) . ?
Al1 N1 2.100(5) . ?
Al1 O2 1.750(5) . ?
Al1 O3 1.767(5) . ?
Al1 O4 1.869(5) . ?
O1 C1 1.289(11) . ?
N1 C2 1.460(8) . ?
N1 C3 1.504(7) . ?
N1 C18 1.514(8) . ?
C1 C2 1.523(10) . ?
C1 O5 1.227(10) . ?
O2 C5 1.342(8) . ?
C2 H2A 0.9900 . ?
C2 H2B 0.9900 . ?
O3 C20 1.350(8) . ?
C3 H3A 0.9900 . ?
C3 H3B 0.9900 . ?
C3 C4 1.491(8) . ?
O4 H4A 0.9496 . ?
O4 H4B 1.0297 . ?
C4 C5 1.410(9) . ?
C4 C9 1.400(9) . ?
C5 C6 1.433(9) . ?
C6 C7 1.389(10) . ?
C6 C10 1.544(9) . ?
C7 H7 0.9500 . ?
C7 C8 1.400(10) . ?
C8 C9 1.389(9) . ?
C8 C14 1.528(8) . ?
C9 H9 0.9500 . ?
C10 C11 1.542(9) . ?
C10 C12 1.526(11) . ?
C10 C13 1.543(10) . ?
C11 H11A 0.9800 . ?
C11 H11B 0.9800 . ?
C11 H11C 0.9800 . ?
C12 H12A 0.9800 . ?
C12 H12B 0.9800 . ?
C12 H12C 0.9800 . ?
C13 H13A 0.9800 . ?
C13 H13B 0.9800 . ?
C13 H13C 0.9800 . ?
C14 C15 1.601(10) . ?
C14 C16 1.482(11) . ?
C14 C17 1.575(12) . ?
C14 C15A 1.571(18) . ?
C14 C16A 1.600(16) . ?
C14 C17A 1.445(18) . ?
C15 H15A 0.9800 . ?
C15 H15B 0.9800 . ?
C15 H15C 0.9800 . ?
C16 H16A 0.9800 . ?
C16 H16B 0.9800 . ?
C16 H16C 0.9800 . ?
C17 H17A 0.9800 . ?
C17 H17B 0.9800 . ?
C17 H17C 0.9800 . ?
C18 H18A 0.9900 . ?
C18 H18B 0.9900 . ?
C18 C19 1.471(9) . ?
C19 C20 1.405(9) . ?
C19 C24 1.398(9) . ?
C20 C21 1.395(9) . ?
C21 C22 1.402(9) . ?
C21 C25 1.539(7) . ?
C22 H22 0.9500 . ?
C22 C23 1.398(8) . ?
C23 C24 1.369(8) . ?
C23 C29 1.536(8) . ?
C24 H24 0.9500 . ?
C25 C26 1.523(8) . ?
C25 C27 1.514(12) . ?
C25 C28 1.544(12) . ?
C26 H26A 0.9800 . ?
C26 H26B 0.9800 . ?
C26 H26C 0.9800 . ?
C27 H27A 0.9800 . ?
C27 H27B 0.9800 . ?
C27 H27C 0.9800 . ?
C28 H28A 0.9800 . ?
C28 H28B 0.9800 . ?
C28 H28C 0.9800 . ?
C29 C30 1.534(10) . ?
C29 C31 1.555(11) . ?
C29 C32 1.514(10) . ?
C30 H30A 0.9800 . ?
C30 H30B 0.9800 . ?
C30 H30C 0.9800 . ?
C31 H31A 0.9800 . ?
C31 H31B 0.9800 . ?
C31 H31C 0.9800 . ?
C32 H32A 0.9800 . ?
C32 H32B 0.9800 . ?
C32 H32C 0.9800 . ?
C15A H15D 0.9800 . ?
C15A H15E 0.9800 . ?
C15A H15F 0.9800 . ?
C16A H16D 0.9800 . ?
C16A H16E 0.9800 . ?
C16A H16F 0.9800 . ?
C17A H17D 0.9800 . ?
C17A H17E 0.9800 . ?
C17A H17F 0.9800 . ?
Al1' O1' 1.834(7) . ?
Al1' N1' 2.112(5) . ?
Al1' O2' 1.744(5) . ?
Al1' O3' 1.761(5) . ?
Al1' O4' 1.862(5) . ?
O1' C1' 1.287(12) . ?
N1' C2' 1.457(8) . ?
N1' C3' 1.501(8) . ?
N1' C18' 1.520(8) . ?
C1' C2' 1.534(12) . ?
C1' O5' 1.243(11) . ?
O2' C5' 1.363(8) . ?
C2' H2'A 0.9900 . ?
C2' H2'B 0.9900 . ?
O3' C20' 1.340(9) . ?
C3' H3'A 0.9900 . ?
C3' H3'B 0.9900 . ?
C3' C4' 1.481(9) . ?
O4' H4'A 0.8781 . ?
O4' H4'B 0.9530 . ?
C4' C5' 1.399(9) . ?
C4' C9' 1.387(9) . ?
C5' C6' 1.403(9) . ?
C6' C7' 1.399(8) . ?
C6' C10' 1.530(7) . ?
C7' H7' 0.9500 . ?
C7' C8' 1.383(8) . ?
C8' C9' 1.389(9) . ?
C8' C14' 1.537(8) . ?
C9' H9' 0.9500 . ?
C10' C11' 1.518(9) . ?
C10' C12' 1.524(10) . ?
C10' C13' 1.550(11) . ?
C11' H11D 0.9800 . ?
C11' H11E 0.9800 . ?
C11' H11F 0.9800 . ?
C12' H12D 0.9800 . ?
C12' H12E 0.9800 . ?
C12' H12F 0.9800 . ?
C13' H13D 0.9800 . ?
C13' H13E 0.9800 . ?
C13' H13F 0.9800 . ?
C14' C15' 1.516(9) . ?
C14' C16' 1.524(12) . ?
C14' C17' 1.521(11) . ?
C15' H15G 0.9800 . ?
C15' H15H 0.9800 . ?
C15' H15I 0.9800 . ?
C16' H16G 0.9800 . ?
C16' H16H 0.9800 . ?
C16' H16I 0.9800 . ?
C17' H17G 0.9800 . ?
C17' H17H 0.9800 . ?
C17' H17I 0.9800 . ?
C18' H18C 0.9900 . ?
C18' H18D 0.9900 . ?
C18' C19' 1.483(10) . ?
C19' C20' 1.418(9) . ?
C19' C24' 1.387(10) . ?
C20' C21' 1.424(9) . ?
C21' C22' 1.390(9) . ?
C21' C25' 1.548(8) . ?
C22' H22' 0.9500 . ?
C22' C23' 1.400(9) . ?
C23' C24' 1.401(9) . ?
C23' C29' 1.528(9) . ?
C24' H24' 0.9500 . ?
C25' C26' 1.539(8) . ?
C25' C27' 1.542(10) . ?
C25' C28' 1.526(9) . ?
C26' H26D 0.9800 . ?
C26' H26E 0.9800 . ?
C26' H26F 0.9800 . ?
C27' H27D 0.9800 . ?
C27' H27E 0.9800 . ?
C27' H27F 0.9800 . ?
C28' H28D 0.9800 . ?
C28' H28E 0.9800 . ?
C28' H28F 0.9800 . ?
C29' C30' 1.542(9) . ?
C29' C31' 1.532(9) . ?
C29' C32' 1.528(8) . ?
C30' H30D 0.9800 . ?
C30' H30E 0.9800 . ?
C30' H30F 0.9800 . ?
C31' H31D 0.9800 . ?
C31' H31E 0.9800 . ?
C31' H31F 0.9800 . ?
C32' H32D 0.9800 . ?
C32' H32E 0.9800 . ?
C32' H32F 0.9800 . ?

loop_
_geom_hbond_atom_site_label_D
_geom_hbond_atom_site_label_H
_geom_hbond_atom_site_label_A
_geom_hbond_distance_DH
_geom_hbond_distance_HA
_geom_hbond_distance_DA
_geom_hbond_angle_DHA
_geom_hbond_site_symmetry_A
_geom_hbond_publ_flag
O4 H4A O5' 0.95 1.68 2.623(9) 174.4 1_556 yes
O4' H4'A O5 0.88 1.79 2.657(8) 169.2 . yes

loop_
_geom_torsion_atom_site_label_1
_geom_torsion_atom_site_label_2
_geom_torsion_atom_site_label_3
_geom_torsion_atom_site_label_4
_geom_torsion
_geom_torsion_site_symmetry_1
_geom_torsion_site_symmetry_2
_geom_torsion_site_symmetry_3
_geom_torsion_site_symmetry_4
_geom_torsion_publ_flag
Al1 O1 C1 C2 -3.7(9) . . . . ?
Al1 O1 C1 O5 178.3(6) . . . . ?
Al1 N1 C2 C1 -29.6(6) . . . . ?
Al1 N1 C3 C4 -59.8(5) . . . . ?
Al1 N1 C18 C19 -62.9(5) . . . . ?
Al1 O2 C5 C4 -33.3(9) . . . . ?
Al1 O2 C5 C6 145.1(5) . . . . ?
Al1 O3 C20 C19 -40.2(9) . . . . ?
Al1 O3 C20 C21 144.0(5) . . . . ?
O1 Al1 O2 C5 -62.0(6) . . . . ?
O1 Al1 O3 C20 106.5(6) . . . . ?
O1 C1 C2 N1 24.1(9) . . . . ?
N1 Al1 O1 C1 -11.5(6) . . . . ?
N1 Al1 O2 C5 19.5(6) . . . . ?
N1 Al1 O3 C20 24.2(6) . . . . ?
N1 C3 C4 C5 52.9(7) . . . . ?
N1 C3 C4 C9 -130.3(6) . . . . ?
N1 C18 C19 C20 56.2(7) . . . . ?
N1 C18 C19 C24 -121.0(6) . . . . ?
O2 Al1 O1 C1 75.1(6) . . . . ?
O2 Al1 O3 C20 -68.6(6) . . . . ?
O2 C5 C6 C7 -177.3(6) . . . . ?
O2 C5 C6 C10 7.3(9) . . . . ?
C2 N1 C3 C4 59.8(6) . . . . ?
C2 N1 C18 C19 -177.7(5) . . . . ?
O3 Al1 O1 C1 -100.1(6) . . . . ?
O3 Al1 O2 C5 113.1(6) . . . . ?
O3 C20 C21 C22 -178.4(5) . . . . ?
O3 C20 C21 C25 6.9(9) . . . . ?
C3 N1 C2 C1 -152.7(5) . . . . ?
C3 N1 C18 C19 59.1(6) . . . . ?
C3 C4 C5 O2 -6.1(9) . . . . ?
C3 C4 C5 C6 175.5(6) . . . . ?
C3 C4 C9 C8 -178.4(6) . . . . ?
O4 Al1 O1 C1 171.1(6) . . . . ?
O4 Al1 O2 C5 -152.8(6) . . . . ?
O4 Al1 O3 C20 -166.2(6) . . . . ?
C4 C5 C6 C7 1.1(9) . . . . ?
C4 C5 C6 C10 -174.3(6) . . . . ?
O5 C1 C2 N1 -157.8(7) . . . . ?
C5 C4 C9 C8 -1.5(9) . . . . ?
C5 C6 C7 C8 2.1(10) . . . . ?
C5 C6 C10 C11 54.7(8) . . . . ?
C5 C6 C10 C12 -67.0(8) . . . . ?
C5 C6 C10 C13 172.7(6) . . . . ?
C6 C7 C8 C9 -4.9(10) . . . . ?
C6 C7 C8 C14 177.5(6) . . . . ?
C7 C6 C10 C11 -120.5(7) . . . . ?
C7 C6 C10 C12 117.9(7) . . . . ?
C7 C6 C10 C13 -2.4(9) . . . . ?
C7 C8 C9 C4 4.5(9) . . . . ?
C7 C8 C14 C15 127.4(7) . . . . ?
C7 C8 C14 C16 4.9(11) . . . . ?
C7 C8 C14 C17 -122.1(8) . . . . ?
C7 C8 C14 C15A 41.3(15) . . . . ?
C7 C8 C14 C16A -62.1(11) . . . . ?
C7 C8 C14 C17A 175.6(19) . . . . ?
C9 C4 C5 O2 177.1(6) . . . . ?
C9 C4 C5 C6 -1.3(9) . . . . ?
C9 C8 C14 C15 -50.2(9) . . . . ?
C9 C8 C14 C16 -172.7(9) . . . . ?
C9 C8 C14 C17 60.3(9) . . . . ?
C9 C8 C14 C15A -136.3(14) . . . . ?
C9 C8 C14 C16A 120.4(11) . . . . ?
C9 C8 C14 C17A -2(2) . . . . ?
C10 C6 C7 C8 177.4(6) . . . . ?
C14 C8 C9 C4 -177.8(6) . . . . ?
C18 N1 C2 C1 86.6(6) . . . . ?
C18 N1 C3 C4 -179.4(5) . . . . ?
C18 C19 C20 O3 -2.3(8) . . . . ?
C18 C19 C20 C21 173.6(5) . . . . ?
C18 C19 C24 C23 -178.1(6) . . . . ?
C19 C20 C21 C22 5.9(8) . . . . ?
C19 C20 C21 C25 -168.8(5) . . . . ?
C20 C19 C24 C23 4.7(10) . . . . ?
C20 C21 C22 C23 1.7(8) . . . . ?
C20 C21 C25 C26 -65.2(8) . . . . ?
C20 C21 C25 C27 57.0(8) . . . . ?
C20 C21 C25 C28 177.8(7) . . . . ?
C21 C22 C23 C24 -6.1(9) . . . . ?
C21 C22 C23 C29 177.0(6) . . . . ?
C22 C21 C25 C26 120.3(7) . . . . ?
C22 C21 C25 C27 -117.5(7) . . . . ?
C22 C21 C25 C28 3.3(9) . . . . ?
C22 C23 C24 C19 2.8(9) . . . . ?
C22 C23 C29 C30 -176.5(6) . . . . ?
C22 C23 C29 C31 -58.5(8) . . . . ?
C22 C23 C29 C32 60.9(8) . . . . ?
C24 C19 C20 O3 175.0(6) . . . . ?
C24 C19 C20 C21 -9.2(9) . . . . ?
C24 C23 C29 C30 6.8(10) . . . . ?
C24 C23 C29 C31 124.8(7) . . . . ?
C24 C23 C29 C32 -115.8(7) . . . . ?
C25 C21 C22 C23 176.4(5) . . . . ?
C29 C23 C24 C19 179.6(6) . . . . ?
Al1' O1' C1' C2' 6.0(11) . . . . ?
Al1' O1' C1' O5' -177.1(8) . . . . ?
Al1' N1' C2' C1' 30.4(7) . . . . ?
Al1' N1' C3' C4' 61.7(6) . . . . ?
Al1' N1' C18' C19' 60.3(6) . . . . ?
Al1' O2' C5' C4' 41.1(10) . . . . ?
Al1' O2' C5' C6' -140.5(6) . . . . ?
Al1' O3' C20' C19' 36.4(9) . . . . ?
Al1' O3' C20' C21' -141.8(6) . . . . ?
O1' Al1' O2' C5' -106.6(7) . . . . ?
O1' Al1' O3' C20' 57.4(7) . . . . ?
O1' C1' C2' N1' -25.7(10) . . . . ?
N1' Al1' O1' C1' 10.1(7) . . . . ?
N1' Al1' O2' C5' -26.1(7) . . . . ?
N1' Al1' O3' C20' -22.4(6) . . . . ?
N1' C3' C4' C5' -56.2(8) . . . . ?
N1' C3' C4' C9' 123.7(6) . . . . ?
N1' C18' C19' C20' -54.0(8) . . . . ?
N1' C18' C19' C24' 128.4(6) . . . . ?
O2' Al1' O1' C1' 96.9(7) . . . . ?
O2' Al1' O3' C20' -114.9(6) . . . . ?
O2' C5' C6' C7' 177.9(6) . . . . ?
O2' C5' C6' C10' -8.7(9) . . . . ?
C2' N1' C3' C4' 179.8(6) . . . . ?
C2' N1' C18' C19' -59.4(7) . . . . ?
O3' Al1' O1' C1' -75.5(7) . . . . ?
O3' Al1' O2' C5' 65.7(7) . . . . ?
O3' C20' C21' C22' 176.6(6) . . . . ?
O3' C20' C21' C25' -9.3(10) . . . . ?
C3' N1' C2' C1' -88.8(7) . . . . ?
C3' N1' C18' C19' -179.3(5) . . . . ?
C3' C4' C5' O2' 3.4(9) . . . . ?
C3' C4' C5' C6' -175.0(6) . . . . ?
C3' C4' C9' C8' 179.0(6) . . . . ?
O4' Al1' O1' C1' -173.2(7) . . . . ?
O4' Al1' O2' C5' 164.9(7) . . . . ?
O4' Al1' O3' C20' 149.8(6) . . . . ?
C4' C5' C6' C7' -3.7(9) . . . . ?
C4' C5' C6' C10' 169.7(5) . . . . ?
O5' C1' C2' N1' 157.2(8) . . . . ?
C5' C4' C9' C8' -1.1(10) . . . . ?
C5' C6' C7' C8' -1.6(8) . . . . ?
C5' C6' C10' C11' 69.1(9) . . . . ?
C5' C6' C10' C12' -53.5(8) . . . . ?
C5' C6' C10' C13' -172.3(7) . . . . ?
C6' C7' C8' C9' 5.5(9) . . . . ?
C6' C7' C8' C14' -178.9(5) . . . . ?
C7' C6' C10' C11' -117.7(7) . . . . ?
C7' C6' C10' C12' 119.6(6) . . . . ?
C7' C6' C10' C13' 0.9(9) . . . . ?
C7' C8' C9' C4' -4.0(9) . . . . ?
C7' C8' C14' C15' 112.7(7) . . . . ?
C7' C8' C14' C16' -6.2(11) . . . . ?
C7' C8' C14' C17' -125.6(8) . . . . ?
C9' C4' C5' O2' -176.5(6) . . . . ?
C9' C4' C5' C6' 5.0(9) . . . . ?
C9' C8' C14' C15' -71.8(8) . . . . ?
C9' C8' C14' C16' 169.3(9) . . . . ?
C9' C8' C14' C17' 49.9(9) . . . . ?
C10' C6' C7' C8' -175.1(5) . . . . ?
C14' C8' C9' C4' -179.8(6) . . . . ?
C18' N1' C2' C1' 152.8(6) . . . . ?
C18' N1' C3' C4' -60.4(7) . . . . ?
C18' C19' C20' O3' 5.8(9) . . . . ?
C18' C19' C20' C21' -175.9(6) . . . . ?
C18' C19' C24' C23' 179.9(6) . . . . ?
C19' C20' C21' C22' -1.6(9) . . . . ?
C19' C20' C21' C25' 172.5(6) . . . . ?
C20' C19' C24' C23' 2.3(10) . . . . ?
C20' C21' C22' C23' -2.6(10) . . . . ?
C20' C21' C25' C26' -53.1(8) . . . . ?
C20' C21' C25' C27' 67.1(8) . . . . ?
C20' C21' C25' C28' -171.4(6) . . . . ?
C21' C22' C23' C24' 6.4(10) . . . . ?
C21' C22' C23' C29' -177.9(6) . . . . ?
C22' C21' C25' C26' 120.8(7) . . . . ?
C22' C21' C25' C27' -119.0(7) . . . . ?
C22' C21' C25' C28' 2.5(9) . . . . ?
C22' C23' C24' C19' -6.1(10) . . . . ?
C22' C23' C29' C30' 121.6(7) . . . . ?
C22' C23' C29' C31' -121.8(7) . . . . ?
C22' C23' C29' C32' 1.5(10) . . . . ?
C24' C19' C20' O3' -176.5(6) . . . . ?
C24' C19' C20' C21' 1.7(10) . . . . ?
C24' C23' C29' C30' -62.7(8) . . . . ?
C24' C23' C29' C31' 53.8(8) . . . . ?
C24' C23' C29' C32' 177.1(6) . . . . ?
C25' C21' C22' C23' -176.7(6) . . . . ?
C29' C23' C24' C19' 177.9(6) . . . . ?
